data_4504374
loop_
_publ_author_name
'Kam, Kinson C.'
'Young, Karen L. M.'
'Cheetham, Anthony K.'

_publ_section_title
;
 Chemical and Structural Diversity in Chiral Magnesium Tartrates and their
 Racemic andMesoAnalogues
;
_journal_issue 8
_journal_name_full 'Crystal Growth &amp; Design'
_journal_page_first 1522
_journal_paper_doi 10.1021/cg070388a
_journal_volume 7
_journal_year 2007
_chemical_formula_sum 'C4 H10 Mg O9'
_chemical_formula_weight 226.43
_chemical_name_systematic
; 
 ? 
;
_space_group_IT_number 61
_symmetry_cell_setting orthorhombic
_symmetry_space_group_name_Hall '-P 2ac 2ab'
_symmetry_space_group_name_H-M 'P b c a'
_atom_sites_solution_hydrogens geom
_atom_sites_solution_primary direct
_atom_sites_solution_secondary difmap
_audit_creation_method SHELXL-97
_cell_angle_alpha 90.00
_cell_angle_beta 90.00
_cell_angle_gamma 90.00
_cell_formula_units_Z 8
_cell_length_a 10.0616(14)
_cell_length_b 11.2358(16)
_cell_length_c 14.920(2)
_cell_measurement_temperature 273(2)
_cell_volume 1686.7(4)
_computing_structure_refinement 'SHELXL-97 (Sheldrick, 1997)'
_computing_structure_solution 'SHELXS-97 (Sheldrick, 1990)'
_diffrn_ambient_temperature 273(2)
_diffrn_measured_fraction_theta_full 0.935
_diffrn_measured_fraction_theta_max 0.935
_diffrn_measurement_device_type 'CCD area detector'
_diffrn_measurement_method 'omega scan'
_diffrn_radiation_monochromator graphite
_diffrn_radiation_source 'fine-focus sealed tube'
_diffrn_radiation_type MoK\a
_diffrn_radiation_wavelength 0.71073
_diffrn_reflns_av_R_equivalents 0.0452
_diffrn_reflns_av_sigmaI/netI 0.0403
_diffrn_reflns_limit_h_max 12
_diffrn_reflns_limit_h_min -12
_diffrn_reflns_limit_k_max 7
_diffrn_reflns_limit_k_min -14
_diffrn_reflns_limit_l_max 18
_diffrn_reflns_limit_l_min -19
_diffrn_reflns_number 8062
_diffrn_reflns_theta_full 27.48
_diffrn_reflns_theta_max 27.48
_diffrn_reflns_theta_min 2.73
_exptl_absorpt_coefficient_mu 0.242
_exptl_absorpt_correction_type multi-scan
_exptl_absorpt_process_details SADABS
_exptl_crystal_colour colorless
_exptl_crystal_density_diffrn 1.783
_exptl_crystal_density_method 'not measured'
_exptl_crystal_description plate
_exptl_crystal_F_000 944
_exptl_crystal_size_max 0.25
_exptl_crystal_size_mid 0.1
_exptl_crystal_size_min 0.07
_refine_diff_density_max 0.463
_refine_diff_density_min -0.313
_refine_diff_density_rms 0.097
_refine_ls_extinction_method none
_refine_ls_goodness_of_fit_ref 1.292
_refine_ls_hydrogen_treatment mixed
_refine_ls_matrix_type full
_refine_ls_number_parameters 166
_refine_ls_number_reflns 1812
_refine_ls_number_restraints 3
_refine_ls_restrained_S_all 1.291
_refine_ls_R_factor_all 0.0849
_refine_ls_R_factor_gt 0.0575
_refine_ls_shift/su_max 0.000
_refine_ls_shift/su_mean 0.000
_refine_ls_structure_factor_coef Fsqd
_refine_ls_weighting_details 'calc w=1/[\s^2^(Fo^2^)+(0.0500P)^2^+1.0000P] where P=(Fo^2^+2Fc^2^)/3'
_refine_ls_weighting_scheme calc
_refine_ls_wR_factor_gt 0.1237
_refine_ls_wR_factor_ref 0.1359
_reflns_number_gt 1286
_reflns_number_total 1812
_reflns_threshold_expression >2sigma(I)
_cod_data_source_file cg070388asi20070423_072236.cif
_cod_data_source_block 7-MgM125-150
_cod_depositor_comments
;
The following automatic conversions were performed:

'_symmetry_cell_setting' value 'Orthorhombic' changed to
'orthorhombic' according to
/home/saulius/struct/CIF-dictionaries/cif_core.dic dictionary named
'cif_core.dic' version 2.4.1 from 2010-06-29.

Automatic conversion script
Id: cif_fix_values 1715 2011-07-08 13:25:40Z adriana 
;
_cod_original_sg_symbol_H-M Pbca
_cod_database_code 4504374

loop_
_symmetry_equiv_pos_as_xyz
'x, y, z'
'-x+1/2, -y, z+1/2'
'-x, y+1/2, -z+1/2'
'x+1/2, -y+1/2, -z'
'-x, -y, -z'
'x-1/2, y, -z-1/2'
'x, -y-1/2, z-1/2'
'-x-1/2, y-1/2, z'

loop_
_atom_site_label
_atom_site_type_symbol
_atom_site_fract_x
_atom_site_fract_y
_atom_site_fract_z
_atom_site_U_iso_or_equiv
_atom_site_adp_type
_atom_site_occupancy
_atom_site_symmetry_multiplicity
_atom_site_calc_flag
_atom_site_refinement_flags
C1 C 0.0571(3) 0.5099(3) 0.2576(2) 0.0229(6) Uani 1 1 d .
C2 C 0.1936(3) 0.4563(2) 0.2400(2) 0.0209(6) Uani 1 1 d .
C3 C 0.1867(3) 0.3192(2) 0.2298(2) 0.0210(6) Uani 1 1 d .
C4 C 0.1080(3) 0.2852(2) 0.14673(19) 0.0229(6) Uani 1 1 d .
H2 H 0.246(3) 0.475(3) 0.292(2) 0.020(7) Uiso 1 1 d .
H3 H 0.143(3) 0.289(2) 0.2810(18) 0.012(7) Uiso 1 1 d .
H31 H 0.330(4) 0.512(3) 0.166(3) 0.049(12) Uiso 1 1 d .
H41 H 0.368(3) 0.285(3) 0.261(3) 0.043(11) Uiso 1 1 d .
H71 H -0.005(4) 0.852(4) 0.094(3) 0.050(12) Uiso 1 1 d .
H72 H -0.041(5) 0.776(4) 0.023(3) 0.069(15) Uiso 1 1 d .
H81 H 0.088(5) 0.609(4) -0.058(3) 0.077(15) Uiso 1 1 d .
H82 H 0.170(6) 0.534(5) -0.027(4) 0.09(2) Uiso 1 1 d .
H91 H 0.357(3) 0.401(13) 0.932(9) 0.39(6) Uiso 1 1 d D
H92 H 0.272(14) 0.321(6) 0.957(11) 0.39(6) Uiso 1 1 d D
Mg Mg 0.14375(9) 0.65762(9) 0.11325(6) 0.0235(3) Uani 1 1 d .
O1 O 0.01023(19) 0.58072(18) 0.20163(14) 0.0274(5) Uani 1 1 d .
O2 O 0.0018(2) 0.48110(19) 0.33037(14) 0.0279(5) Uani 1 1 d .
O3 O 0.2456(2) 0.50862(18) 0.16054(13) 0.0257(5) Uani 1 1 d .
O4 O 0.3159(2) 0.27054(19) 0.22021(14) 0.0258(5) Uani 1 1 d .
O5 O 0.1697(2) 0.23504(18) 0.08358(13) 0.0270(5) Uani 1 1 d .
O6 O -0.01281(19) 0.31203(19) 0.14573(14) 0.0274(5) Uani 1 1 d .
O7 O 0.0134(2) 0.7832(2) 0.06396(17) 0.0344(6) Uani 1 1 d .
O8 O 0.1343(3) 0.5814(3) -0.00771(18) 0.0440(7) Uani 1 1 d .
O9 O 0.2729(4) 0.3898(3) 0.9334(2) 0.0803(11) Uani 1 1 d D

loop_
_atom_site_aniso_label
_atom_site_aniso_U_11
_atom_site_aniso_U_22
_atom_site_aniso_U_33
_atom_site_aniso_U_23
_atom_site_aniso_U_13
_atom_site_aniso_U_12
C1 0.0187(14) 0.0203(14) 0.0296(16) -0.0041(13) -0.0014(12) -0.0041(12)
C2 0.0222(14) 0.0202(14) 0.0203(15) -0.0002(12) -0.0004(12) -0.0010(12)
C3 0.0206(14) 0.0216(15) 0.0209(15) 0.0014(11) 0.0013(12) 0.0014(12)
C4 0.0270(16) 0.0194(14) 0.0223(15) 0.0043(12) 0.0010(12) -0.0020(12)
Mg 0.0235(5) 0.0236(5) 0.0234(5) 0.0004(4) -0.0030(4) -0.0001(4)
O1 0.0236(11) 0.0244(11) 0.0341(12) 0.0051(9) 0.0011(9) 0.0016(9)
O2 0.0253(11) 0.0297(12) 0.0286(11) 0.0019(10) 0.0057(9) 0.0023(9)
O3 0.0189(11) 0.0276(11) 0.0306(11) 0.0052(9) 0.0015(9) 0.0004(9)
O4 0.0242(11) 0.0282(12) 0.0251(11) -0.0051(9) -0.0048(9) 0.0071(9)
O5 0.0295(11) 0.0303(12) 0.0213(10) -0.0033(9) -0.0031(8) 0.0051(9)
O6 0.0214(11) 0.0354(13) 0.0254(11) 0.0035(9) -0.0023(8) 0.0021(9)
O7 0.0406(14) 0.0311(13) 0.0316(13) -0.0037(11) -0.0127(11) 0.0088(11)
O8 0.0613(18) 0.0405(16) 0.0303(14) -0.0088(12) -0.0158(12) 0.0167(14)
O9 0.094(3) 0.084(2) 0.063(2) 0.0236(18) 0.0254(19) 0.031(2)

loop_
_atom_type_symbol
_atom_type_description
_atom_type_scat_dispersion_real
_atom_type_scat_dispersion_imag
_atom_type_scat_source
C C 0.0033 0.0016 'International Tables Vol C Tables 4.2.6.8 and 6.1.1.4'
H H 0.0000 0.0000 'International Tables Vol C Tables 4.2.6.8 and 6.1.1.4'
O O 0.0106 0.0060 'International Tables Vol C Tables 4.2.6.8 and 6.1.1.4'
Mg Mg 0.0486 0.0363 'International Tables Vol C Tables 4.2.6.8 and 6.1.1.4'

loop_
_geom_angle_atom_site_label_1
_geom_angle_atom_site_label_2
_geom_angle_atom_site_label_3
_geom_angle
_geom_angle_site_symmetry_1
_geom_angle_site_symmetry_3
O1 C1 O2 125.0(3) . .
O1 C1 C2 118.6(3) . .
O2 C1 C2 116.4(3) . .
O1 C1 Mg 40.44(14) . .
O2 C1 Mg 158.8(2) . .
C2 C1 Mg 79.90(16) . .
O3 C2 C1 108.1(2) . .
O3 C2 C3 110.2(2) . .
C1 C2 C3 111.7(2) . .
O3 C2 H2 112.2(18) . .
C1 C2 H2 106.0(17) . .
C3 C2 H2 108.6(17) . .
O4 C3 C4 107.4(2) . .
O4 C3 C2 110.6(2) . .
C4 C3 C2 110.7(2) . .
O4 C3 H3 111.6(16) . .
C4 C3 H3 109.2(16) . .
C2 C3 H3 107.4(17) . .
O6 C4 O5 125.2(3) . .
O6 C4 C3 117.0(3) . .
O5 C4 C3 117.7(3) . .
O8 Mg O7 86.62(12) . .
O8 Mg O1 111.39(11) . .
O7 Mg O1 95.73(10) . .
O8 Mg O4 164.48(12) . 8_665
O7 Mg O4 88.86(10) . 8_665
O1 Mg O4 83.82(9) . 8_665
O8 Mg O3 89.13(11) . .
O7 Mg O3 169.21(11) . .
O1 Mg O3 76.61(9) . .
O4 Mg O3 97.72(9) 8_665 .
O8 Mg O5 91.71(11) . 8_665
O7 Mg O5 102.03(10) . 8_665
O1 Mg O5 151.66(9) . 8_665
O4 Mg O5 74.73(9) 8_665 8_665
O3 Mg O5 87.99(9) . 8_665
O8 Mg C1 114.64(11) . .
O7 Mg C1 118.20(10) . .
O1 Mg C1 22.97(8) . .
O4 Mg C1 80.52(9) 8_665 .
O3 Mg C1 55.12(8) . .
O5 Mg C1 131.88(9) 8_665 .
C1 O1 Mg 116.58(19) . .
C2 O3 Mg 115.67(17) . .
C2 O3 H31 107(3) . .
Mg O3 H31 119(3) . .
C3 O4 Mg 119.45(18) . 8_655
C3 O4 H41 116(3) . .
Mg O4 H41 124(3) 8_655 .
C4 O5 Mg 117.65(18) . 8_655
Mg O7 H71 123(2) . .
Mg O7 H72 128(3) . .
H71 O7 H72 108(4) . .
Mg O8 H81 127(3) . .
Mg O8 H82 132(5) . .
H81 O8 H82 100(5) . .
H91 O9 H92 99.0(16) . .

loop_
_geom_bond_atom_site_label_1
_geom_bond_atom_site_label_2
_geom_bond_distance
_geom_bond_site_symmetry_2
C1 O1 1.246(3) .
C1 O2 1.262(3) .
C1 C2 1.522(4) .
C1 Mg 2.856(3) .
C2 O3 1.423(3) .
C2 C3 1.549(4) .
C2 H2 0.96(3) .
C3 O4 1.418(4) .
C3 C4 1.519(4) .
C3 H3 0.94(3) .
C4 O6 1.252(3) .
C4 O5 1.261(3) .
Mg O8 2.000(3) .
Mg O7 2.062(3) .
Mg O1 2.071(2) .
Mg O4 2.079(2) 8_665
Mg O3 2.086(2) .
Mg O5 2.116(2) 8_665
O3 H31 0.85(4) .
O4 Mg 2.079(2) 8_655
O4 H41 0.82(4) .
O5 Mg 2.116(2) 8_655
O7 H71 0.91(4) .
O7 H72 0.82(5) .
O8 H81 0.94(5) .
O8 H82 0.70(6) .
O9 H91 0.856(11) .
O9 H92 0.852(10) .

loop_
_geom_torsion_atom_site_label_1
_geom_torsion_atom_site_label_2
_geom_torsion_atom_site_label_3
_geom_torsion_atom_site_label_4
_geom_torsion
_geom_torsion_site_symmetry_1
_geom_torsion_site_symmetry_4
O1 C1 C2 O3 4.1(3) . .
O2 C1 C2 O3 -173.8(2) . .
Mg C1 C2 O3 -8.08(18) . .
O1 C1 C2 C3 -117.3(3) . .
O2 C1 C2 C3 64.8(3) . .
Mg C1 C2 C3 -129.5(2) . .
O3 C2 C3 O4 64.1(3) . .
C1 C2 C3 O4 -175.6(2) . .
O3 C2 C3 C4 -54.8(3) . .
C1 C2 C3 C4 65.5(3) . .
O4 C3 C4 O6 174.4(2) . .
C2 C3 C4 O6 -64.8(3) . .
O4 C3 C4 O5 -7.2(3) . .
C2 C3 C4 O5 113.6(3) . .
O1 C1 Mg O8 -86.9(2) . .
O2 C1 Mg O8 -141.3(6) . .
C2 C1 Mg O8 76.50(19) . .
O1 C1 Mg O7 13.0(2) . .
O2 C1 Mg O7 -41.4(6) . .
C2 C1 Mg O7 176.42(16) . .
O2 C1 Mg O1 -54.4(6) . .
C2 C1 Mg O1 163.4(3) . .
O1 C1 Mg O4 96.6(2) . 8_665
O2 C1 Mg O4 42.2(6) . 8_665
C2 C1 Mg O4 -100.03(16) . 8_665
O1 C1 Mg O3 -157.0(2) . .
O2 C1 Mg O3 148.6(6) . .
C2 C1 Mg O3 6.38(15) . .
O1 C1 Mg O5 156.0(2) . 8_665
O2 C1 Mg O5 101.6(6) . 8_665
C2 C1 Mg O5 -40.6(2) . 8_665
O2 C1 O1 Mg 159.0(2) . .
C2 C1 O1 Mg -18.7(3) . .
O8 Mg O1 C1 102.9(2) . .
O7 Mg O1 C1 -168.5(2) . .
O4 Mg O1 C1 -80.3(2) 8_665 .
O3 Mg O1 C1 19.2(2) . .
O5 Mg O1 C1 -39.6(3) 8_665 .
C1 C2 O3 Mg 12.1(3) . .
C3 C2 O3 Mg 134.51(19) . .
O8 Mg O3 C2 -128.7(2) . .
O7 Mg O3 C2 -62.0(6) . .
O1 Mg O3 C2 -16.47(19) . .
O4 Mg O3 C2 65.3(2) 8_665 .
O5 Mg O3 C2 139.55(19) 8_665 .
C1 Mg O3 C2 -7.46(17) . .
C4 C3 O4 Mg -7.0(3) . 8_655
C2 C3 O4 Mg -127.9(2) . 8_655
O6 C4 O5 Mg -163.8(2) . 8_655
C3 C4 O5 Mg 18.0(3) . 8_655
